data_4103129
loop_
_publ_author_name
'Meghan A. Dureen'
'Douglas W. Stephan'

_publ_section_title
;
 Reactions of Boron Amidinates with CO2 and CO and Other Small Molecules
;
_journal_name_full 'Journal of the American Chemical Society'
_journal_page_first 13559
_journal_page_last 13568
_journal_paper_doi 10.1021/ja1064153
_journal_volume 132
_journal_year 2010
_chemical_formula_sum 'C28 H25 B F10 N2 O'
_chemical_formula_weight 606.31
_chemical_name_systematic
; 
 ? 
;
_space_group_IT_number 14
_symmetry_cell_setting monoclinic
_symmetry_space_group_name_Hall '-P 2yn'
_symmetry_space_group_name_H-M 'P 1 21/n 1'
_atom_sites_solution_hydrogens geom
_atom_sites_solution_primary direct
_atom_sites_solution_secondary difmap
_audit_creation_method SHELXL-97
_cell_angle_alpha 90.00
_cell_angle_beta 93.477(2)
_cell_angle_gamma 90.00
_cell_formula_units_Z 4
_cell_length_a 9.7338(3)
_cell_length_b 14.8731(4)
_cell_length_c 18.2826(5)
_cell_measurement_reflns_used 9994
_cell_measurement_temperature 150(2)
_cell_measurement_theta_max 34.43
_cell_measurement_theta_min 2.23
_cell_volume 2641.93(13)
_computing_cell_refinement 'Bruker SAINT'
_computing_data_collection 'Bruker APEX2'
_computing_data_reduction 'Bruker SAINT'
_computing_molecular_graphics 'Bruker SHELXTL'
_computing_publication_material 'Bruker SHELXTL'
_computing_structure_refinement 'SHELXL-97 (Sheldrick, 2008)'
_computing_structure_solution 'SHELXS-97 (Sheldrick, 2008)'
_diffrn_ambient_temperature 150(2)
_diffrn_measured_fraction_theta_full 0.998
_diffrn_measured_fraction_theta_max 0.998
_diffrn_measurement_device_type 'Bruker APEX-II CCD'
_diffrn_measurement_method '\f and \w scans'
_diffrn_radiation_monochromator graphite
_diffrn_radiation_source 'fine-focus sealed tube'
_diffrn_radiation_type MoK\a
_diffrn_radiation_wavelength 0.71073
_diffrn_reflns_av_R_equivalents 0.0424
_diffrn_reflns_av_sigmaI/netI 0.0328
_diffrn_reflns_limit_h_max 16
_diffrn_reflns_limit_h_min -16
_diffrn_reflns_limit_k_max 24
_diffrn_reflns_limit_k_min -24
_diffrn_reflns_limit_l_max 29
_diffrn_reflns_limit_l_min -30
_diffrn_reflns_number 67206
_diffrn_reflns_theta_full 36.12
_diffrn_reflns_theta_max 36.12
_diffrn_reflns_theta_min 1.77
_exptl_absorpt_coefficient_mu 0.141
_exptl_absorpt_correction_T_max 0.9616
_exptl_absorpt_correction_T_min 0.9563
_exptl_absorpt_correction_type multi-scan
_exptl_absorpt_process_details SADABS
_exptl_crystal_colour colourless
_exptl_crystal_density_diffrn 1.524
_exptl_crystal_density_method 'not measured'
_exptl_crystal_description block
_exptl_crystal_F_000 1240
_exptl_crystal_size_max 0.32
_exptl_crystal_size_mid 0.30
_exptl_crystal_size_min 0.28
_refine_diff_density_max 0.520
_refine_diff_density_min -0.263
_refine_diff_density_rms 0.056
_refine_ls_extinction_method none
_refine_ls_goodness_of_fit_ref 1.026
_refine_ls_hydrogen_treatment constr
_refine_ls_matrix_type full
_refine_ls_number_parameters 385
_refine_ls_number_reflns 12607
_refine_ls_number_restraints 0
_refine_ls_restrained_S_all 1.026
_refine_ls_R_factor_all 0.0649
_refine_ls_R_factor_gt 0.0405
_refine_ls_shift/su_max 0.001
_refine_ls_shift/su_mean 0.000
_refine_ls_structure_factor_coef Fsqd
_refine_ls_weighting_details 'calc w=1/[\s^2^(Fo^2^)+(0.0558P)^2^+0.4659P] where P=(Fo^2^+2Fc^2^)/3'
_refine_ls_weighting_scheme calc
_refine_ls_wR_factor_gt 0.1043
_refine_ls_wR_factor_ref 0.1176
_reflns_number_gt 9115
_reflns_number_total 12607
_reflns_threshold_expression >2sigma(I)
_cod_data_source_file ja1064153_si_001_07.cif
_cod_data_source_block (HC(RN)2(PhHCO)B(C6F5)2
_cod_database_code 4103129

loop_
_symmetry_equiv_pos_as_xyz
'x, y, z'
'-x+1/2, y+1/2, -z+1/2'
'-x, -y, -z'
'x-1/2, -y-1/2, z-1/2'

loop_
_atom_site_label
_atom_site_type_symbol
_atom_site_fract_x
_atom_site_fract_y
_atom_site_fract_z
_atom_site_U_iso_or_equiv
_atom_site_adp_type
_atom_site_occupancy
_atom_site_symmetry_multiplicity
_atom_site_calc_flag
_atom_site_refinement_flags
F1 F 0.37769(7) 0.85866(4) 0.21317(3) 0.02437(12) Uani 1 1 d .
F2 F 0.33259(8) 0.99666(4) 0.12332(4) 0.03280(16) Uani 1 1 d .
F3 F 0.35398(8) 0.97772(4) -0.02328(4) 0.03243(15) Uani 1 1 d .
F4 F 0.42410(7) 0.81500(5) -0.07862(3) 0.02807(14) Uani 1 1 d .
F5 F 0.47276(6) 0.67502(4) 0.00943(3) 0.02122(11) Uani 1 1 d .
F6 F 0.70567(6) 0.67052(4) 0.10074(3) 0.02281(12) Uani 1 1 d .
F7 F 0.84458(6) 0.52548(5) 0.06127(4) 0.02836(14) Uani 1 1 d .
F8 F 0.75450(7) 0.35756(5) 0.09416(4) 0.03063(14) Uani 1 1 d .
F9 F 0.51811(7) 0.33855(4) 0.16600(4) 0.02810(13) Uani 1 1 d .
F10 F 0.37328(6) 0.47990(4) 0.20105(3) 0.02081(11) Uani 1 1 d .
O1 O 0.55400(6) 0.71760(4) 0.23421(3) 0.01522(11) Uani 1 1 d .
N1 N 0.31512(7) 0.66160(5) 0.21568(4) 0.01373(12) Uani 1 1 d .
N2 N 0.41499(7) 0.69489(5) 0.33327(4) 0.01588(13) Uani 1 1 d .
C1 C 0.55450(8) 0.68662(6) 0.30627(5) 0.01525(14) Uani 1 1 d .
H1 H 0.6162 0.7274 0.3369 0.018 Uiso 1 1 calc R
C2 C 0.61075(8) 0.59111(6) 0.31668(5) 0.01582(14) Uani 1 1 d .
C3 C 0.53891(10) 0.52195(6) 0.34817(5) 0.02053(16) Uani 1 1 d .
H3 H 0.4498 0.5330 0.3647 0.025 Uiso 1 1 calc R
C4 C 0.59656(11) 0.43613(7) 0.35567(6) 0.02540(19) Uani 1 1 d .
H4 H 0.5469 0.3895 0.3778 0.030 Uiso 1 1 calc R
C5 C 0.72579(11) 0.41863(7) 0.33099(6) 0.02629(19) Uani 1 1 d .
H5 H 0.7641 0.3600 0.3353 0.032 Uiso 1 1 calc R
C6 C 0.79878(10) 0.48777(7) 0.29988(6) 0.02428(18) Uani 1 1 d .
H6 H 0.8875 0.4763 0.2830 0.029 Uiso 1 1 calc R
C7 C 0.74260(9) 0.57344(7) 0.29343(5) 0.01965(16) Uani 1 1 d .
H7 H 0.7941 0.6205 0.2731 0.024 Uiso 1 1 calc R
C8 C 0.30862(8) 0.68200(6) 0.28520(4) 0.01514(14) Uani 1 1 d .
H8 H 0.2194 0.6882 0.3029 0.018 Uiso 1 1 calc R
C9 C 0.17628(8) 0.64522(6) 0.17490(5) 0.01583(14) Uani 1 1 d .
C10 C 0.19424(10) 0.60574(7) 0.09875(5) 0.02065(16) Uani 1 1 d .
H10A H 0.2470 0.6478 0.0701 0.031 Uiso 1 1 calc R
H10B H 0.1036 0.5958 0.0737 0.031 Uiso 1 1 calc R
H10C H 0.2436 0.5484 0.1036 0.031 Uiso 1 1 calc R
C11 C 0.09723(10) 0.73425(7) 0.16685(5) 0.02276(17) Uani 1 1 d .
H11A H 0.0909 0.7618 0.2152 0.034 Uiso 1 1 calc R
H11B H 0.0044 0.7228 0.1450 0.034 Uiso 1 1 calc R
H11C H 0.1458 0.7750 0.1352 0.034 Uiso 1 1 calc R
C12 C 0.09132(9) 0.57826(7) 0.21733(5) 0.02184(17) Uani 1 1 d .
H12A H 0.1458 0.5239 0.2279 0.033 Uiso 1 1 calc R
H12B H 0.0074 0.5625 0.1878 0.033 Uiso 1 1 calc R
H12C H 0.0665 0.6057 0.2634 0.033 Uiso 1 1 calc R
C13 C 0.39503(9) 0.73849(7) 0.40626(5) 0.01929(16) Uani 1 1 d .
C14 C 0.40134(12) 0.84058(7) 0.39598(6) 0.0289(2) Uani 1 1 d .
H14A H 0.4890 0.8569 0.3759 0.043 Uiso 1 1 calc R
H14B H 0.3938 0.8703 0.4434 0.043 Uiso 1 1 calc R
H14C H 0.3252 0.8599 0.3621 0.043 Uiso 1 1 calc R
C15 C 0.25598(11) 0.71212(9) 0.43465(6) 0.0317(2) Uani 1 1 d .
H15A H 0.1817 0.7374 0.4024 0.048 Uiso 1 1 calc R
H15B H 0.2493 0.7356 0.4844 0.048 Uiso 1 1 calc R
H15C H 0.2479 0.6464 0.4354 0.048 Uiso 1 1 calc R
C16 C 0.50846(11) 0.70676(8) 0.46205(5) 0.0263(2) Uani 1 1 d .
H16A H 0.5025 0.6414 0.4679 0.039 Uiso 1 1 calc R
H16B H 0.4968 0.7360 0.5093 0.039 Uiso 1 1 calc R
H16C H 0.5986 0.7226 0.4447 0.039 Uiso 1 1 calc R
C17 C 0.43222(8) 0.75873(6) 0.11718(4) 0.01507(14) Uani 1 1 d .
C18 C 0.39545(9) 0.84386(6) 0.14154(5) 0.01762(15) Uani 1 1 d .
C19 C 0.36925(10) 0.91688(6) 0.09593(5) 0.02101(16) Uani 1 1 d .
C20 C 0.37925(10) 0.90764(6) 0.02134(5) 0.02107(17) Uani 1 1 d .
C21 C 0.41539(9) 0.82512(6) -0.00616(5) 0.01922(16) Uani 1 1 d .
C22 C 0.44113(9) 0.75363(6) 0.04157(5) 0.01630(14) Uani 1 1 d .
C23 C 0.52645(8) 0.58405(6) 0.14895(4) 0.01469(13) Uani 1 1 d .
C24 C 0.65060(9) 0.58916(6) 0.11468(5) 0.01688(14) Uani 1 1 d .
C25 C 0.72627(9) 0.51534(7) 0.09496(5) 0.01957(16) Uani 1 1 d .
C26 C 0.68129(9) 0.43009(6) 0.11147(5) 0.02047(16) Uani 1 1 d .
C27 C 0.56149(9) 0.42062(6) 0.14737(5) 0.01927(16) Uani 1 1 d .
C28 C 0.48735(9) 0.49660(6) 0.16480(5) 0.01601(14) Uani 1 1 d .
B1 B 0.45742(9) 0.67769(6) 0.17865(5) 0.01396(15) Uani 1 1 d .

loop_
_atom_site_aniso_label
_atom_site_aniso_U_11
_atom_site_aniso_U_22
_atom_site_aniso_U_33
_atom_site_aniso_U_23
_atom_site_aniso_U_13
_atom_site_aniso_U_12
F1 0.0394(3) 0.0179(3) 0.0160(2) -0.0021(2) 0.0036(2) 0.0041(2)
F2 0.0545(4) 0.0141(3) 0.0291(3) -0.0019(2) -0.0026(3) 0.0084(3)
F3 0.0485(4) 0.0216(3) 0.0265(3) 0.0110(2) -0.0034(3) 0.0043(3)
F4 0.0384(3) 0.0317(3) 0.0142(2) 0.0045(2) 0.0028(2) 0.0071(3)
F5 0.0285(3) 0.0199(3) 0.0154(2) -0.00250(19) 0.0023(2) 0.0055(2)
F6 0.0209(2) 0.0217(3) 0.0264(3) 0.0048(2) 0.0065(2) -0.0032(2)
F7 0.0187(3) 0.0375(4) 0.0298(3) -0.0001(3) 0.0095(2) 0.0037(2)
F8 0.0268(3) 0.0255(3) 0.0397(4) -0.0065(3) 0.0029(3) 0.0126(2)
F9 0.0342(3) 0.0129(2) 0.0375(3) -0.0002(2) 0.0050(3) 0.0001(2)
F10 0.0196(2) 0.0172(2) 0.0263(3) 0.0010(2) 0.0072(2) -0.00211(19)
O1 0.0165(2) 0.0154(3) 0.0137(2) 0.0012(2) 0.0006(2) -0.0032(2)
N1 0.0139(3) 0.0146(3) 0.0126(3) -0.0005(2) 0.0004(2) -0.0005(2)
N2 0.0159(3) 0.0193(3) 0.0125(3) -0.0026(2) 0.0010(2) -0.0005(2)
C1 0.0145(3) 0.0169(3) 0.0143(3) -0.0003(3) 0.0001(3) -0.0021(3)
C2 0.0157(3) 0.0169(4) 0.0147(3) 0.0006(3) -0.0008(3) -0.0018(3)
C3 0.0195(4) 0.0192(4) 0.0231(4) 0.0015(3) 0.0029(3) -0.0035(3)
C4 0.0282(5) 0.0184(4) 0.0294(5) 0.0039(4) 0.0007(4) -0.0046(3)
C5 0.0295(5) 0.0200(4) 0.0288(5) 0.0019(4) -0.0029(4) 0.0031(4)
C6 0.0204(4) 0.0252(5) 0.0272(5) 0.0033(4) 0.0004(3) 0.0044(3)
C7 0.0159(3) 0.0221(4) 0.0208(4) 0.0040(3) 0.0009(3) 0.0004(3)
C8 0.0151(3) 0.0163(3) 0.0141(3) -0.0006(3) 0.0013(3) 0.0002(3)
C9 0.0138(3) 0.0190(4) 0.0145(3) -0.0003(3) -0.0006(3) -0.0005(3)
C10 0.0200(4) 0.0253(4) 0.0163(4) -0.0033(3) -0.0016(3) -0.0036(3)
C11 0.0201(4) 0.0241(4) 0.0236(4) 0.0003(3) -0.0030(3) 0.0051(3)
C12 0.0177(4) 0.0275(5) 0.0203(4) 0.0027(3) 0.0007(3) -0.0053(3)
C13 0.0212(4) 0.0225(4) 0.0142(3) -0.0052(3) 0.0014(3) -0.0014(3)
C14 0.0369(5) 0.0217(5) 0.0278(5) -0.0075(4) -0.0009(4) 0.0025(4)
C15 0.0282(5) 0.0467(7) 0.0212(4) -0.0123(4) 0.0102(4) -0.0087(4)
C16 0.0324(5) 0.0309(5) 0.0151(4) -0.0015(4) -0.0025(3) 0.0005(4)
C17 0.0169(3) 0.0143(3) 0.0141(3) 0.0002(3) 0.0014(3) -0.0007(3)
C18 0.0228(4) 0.0153(3) 0.0148(3) -0.0002(3) 0.0012(3) -0.0002(3)
C19 0.0282(4) 0.0132(4) 0.0213(4) 0.0002(3) -0.0008(3) 0.0013(3)
C20 0.0267(4) 0.0163(4) 0.0200(4) 0.0057(3) -0.0010(3) 0.0003(3)
C21 0.0219(4) 0.0218(4) 0.0139(3) 0.0029(3) 0.0012(3) 0.0008(3)
C22 0.0176(3) 0.0162(3) 0.0152(3) 0.0000(3) 0.0018(3) 0.0007(3)
C23 0.0159(3) 0.0149(3) 0.0134(3) 0.0000(3) 0.0012(3) 0.0001(3)
C24 0.0165(3) 0.0183(4) 0.0159(3) 0.0017(3) 0.0015(3) 0.0000(3)
C25 0.0156(3) 0.0259(4) 0.0173(4) -0.0005(3) 0.0023(3) 0.0037(3)
C26 0.0200(4) 0.0201(4) 0.0212(4) -0.0036(3) 0.0005(3) 0.0063(3)
C27 0.0221(4) 0.0138(3) 0.0218(4) -0.0009(3) 0.0002(3) 0.0015(3)
C28 0.0164(3) 0.0153(3) 0.0164(3) -0.0009(3) 0.0016(3) -0.0002(3)
B1 0.0156(3) 0.0133(4) 0.0130(3) 0.0000(3) 0.0014(3) -0.0006(3)

loop_
_atom_type_symbol
_atom_type_description
_atom_type_scat_dispersion_real
_atom_type_scat_dispersion_imag
_atom_type_scat_source
C C 0.0033 0.0016 'International Tables Vol C Tables 4.2.6.8 and 6.1.1.4'
H H 0.0000 0.0000 'International Tables Vol C Tables 4.2.6.8 and 6.1.1.4'
B B 0.0013 0.0007 'International Tables Vol C Tables 4.2.6.8 and 6.1.1.4'
N N 0.0061 0.0033 'International Tables Vol C Tables 4.2.6.8 and 6.1.1.4'
O O 0.0106 0.0060 'International Tables Vol C Tables 4.2.6.8 and 6.1.1.4'
F F 0.0171 0.0103 'International Tables Vol C Tables 4.2.6.8 and 6.1.1.4'

loop_
_geom_angle_atom_site_label_1
_geom_angle_atom_site_label_2
_geom_angle_atom_site_label_3
_geom_angle
C1 O1 B1 119.04(6)
C8 N1 C9 114.69(7)
C8 N1 B1 118.05(7)
C9 N1 B1 125.70(6)
C8 N2 C1 117.47(7)
C8 N2 C13 120.66(7)
C1 N2 C13 120.13(7)
O1 C1 N2 109.70(7)
O1 C1 C2 113.87(7)
N2 C1 C2 111.40(7)
C3 C2 C7 118.72(8)
C3 C2 C1 123.64(8)
C7 C2 C1 117.63(7)
C2 C3 C4 120.53(9)
C5 C4 C3 120.42(9)
C4 C5 C6 119.35(9)
C7 C6 C5 120.32(9)
C6 C7 C2 120.63(9)
N1 C8 N2 126.29(8)
N1 C9 C10 111.08(7)
N1 C9 C11 109.51(7)
C10 C9 C11 109.16(7)
N1 C9 C12 110.22(7)
C10 C9 C12 107.79(7)
C11 C9 C12 109.03(7)
N2 C13 C15 110.75(7)
N2 C13 C14 108.04(8)
C15 C13 C14 109.80(9)
N2 C13 C16 109.32(8)
C15 C13 C16 108.18(9)
C14 C13 C16 110.76(8)
C22 C17 C18 113.51(8)
C22 C17 B1 128.21(7)
C18 C17 B1 118.28(7)
F1 C18 C19 115.28(8)
F1 C18 C17 120.53(8)
C19 C18 C17 124.13(8)
F2 C19 C20 119.49(8)
F2 C19 C18 120.78(8)
C20 C19 C18 119.73(9)
F3 C20 C19 120.26(9)
F3 C20 C21 120.83(9)
C19 C20 C21 118.91(8)
F4 C21 C20 119.51(8)
F4 C21 C22 121.00(8)
C20 C21 C22 119.49(8)
F5 C22 C21 115.22(8)
F5 C22 C17 120.53(8)
C21 C22 C17 124.22(8)
C28 C23 C24 113.55(8)
C28 C23 B1 126.73(7)
C24 C23 B1 118.80(7)
F6 C24 C25 115.95(8)
F6 C24 C23 119.75(8)
C25 C24 C23 124.27(8)
F7 C25 C26 119.61(8)
F7 C25 C24 120.95(9)
C26 C25 C24 119.43(8)
F8 C26 C27 120.44(9)
F8 C26 C25 120.46(8)
C27 C26 C25 119.09(8)
F9 C27 C26 120.11(8)
F9 C27 C28 120.40(8)
C26 C27 C28 119.48(8)
F10 C28 C27 114.66(8)
F10 C28 C23 121.19(7)
C27 C28 C23 124.12(8)
O1 B1 N1 107.65(6)
O1 B1 C23 108.20(7)
N1 B1 C23 113.18(7)
O1 B1 C17 103.75(7)
N1 B1 C17 107.47(6)
C23 B1 C17 115.90(7)

loop_
_geom_bond_atom_site_label_1
_geom_bond_atom_site_label_2
_geom_bond_distance
F1 C18 1.3494(10)
F2 C19 1.3444(11)
F3 C20 1.3372(11)
F4 C21 1.3411(10)
F5 C22 1.3524(10)
F6 C24 1.3539(10)
F7 C25 1.3468(10)
F8 C26 1.3412(10)
F9 C27 1.3423(11)
F10 C28 1.3503(10)
O1 C1 1.3955(10)
O1 B1 1.4671(11)
N1 C8 1.3120(11)
N1 C9 1.5229(11)
N1 B1 1.5962(11)
N2 C8 1.3307(11)
N2 C1 1.4779(11)
N2 C13 1.5068(11)
C1 C2 1.5301(12)
C2 C3 1.3882(12)
C2 C7 1.4012(12)
C3 C4 1.3977(14)
C4 C5 1.3865(15)
C5 C6 1.3910(15)
C6 C7 1.3887(14)
C9 C10 1.5306(12)
C9 C11 1.5341(13)
C9 C12 1.5347(13)
C13 C15 1.5299(14)
C13 C14 1.5316(15)
C13 C16 1.5316(14)
C17 C22 1.3923(12)
C17 C18 1.3960(12)
C17 B1 1.6561(12)
C18 C19 1.3836(13)
C19 C20 1.3799(13)
C20 C21 1.3800(14)
C21 C22 1.3887(12)
C23 C28 1.3907(12)
C23 C24 1.3966(11)
C23 B1 1.6524(12)
C24 C25 1.3821(13)
C25 C26 1.3807(14)
C26 C27 1.3796(13)
C27 C28 1.3883(12)
